data_7707381
loop_
_publ_author_name
'Paparo, Albert'
'Matthews, Aidan J. R.'
'Smith, Cory D.'
'Edwards, Alison J.'
'Yuvaraj, K.'
'Jones, Cameron'

_publ_section_title
;
 N-Heterocyclic carbene, carbodiphosphorane and diphosphine adducts of
 beryllium dihalides: synthesis, characterisation and reduction studies.
;
_journal_issue 22
_journal_name_full 'Dalton transactions (Cambridge, England : 2003)'
_journal_page_first 7604
_journal_page_last 7609
_journal_paper_doi 10.1039/d1dt01393a
_journal_volume 50
_journal_year 2021
_chemical_formula_sum 'C54 H74 Be2 Br2 N4'
_chemical_formula_weight 957.01
_space_group_crystal_system monoclinic
_space_group_IT_number 14
_space_group_name_Hall '-P 2yn'
_space_group_name_H-M_alt 'P 1 21/n 1'
_atom_sites_solution_hydrogens mixed
_audit_creation_method SHELXL-2016/6
_audit_update_record
;
2021-04-26 deposited with the CCDC.	2021-05-11 downloaded from the CCDC.
;
_cell_angle_alpha 90
_cell_angle_beta 105.21(3)
_cell_angle_gamma 90
_cell_formula_units_Z 2
_cell_length_a 12.360(3)
_cell_length_b 14.990(3)
_cell_length_c 14.390(3)
_cell_measurement_reflns_used 41884
_cell_measurement_temperature 100(2)
_cell_measurement_theta_max 25.498
_cell_measurement_theta_min 2.935
_cell_volume 2572.7(10)
_computing_cell_refinement 'XDS (Kabsch, 1993)'
_computing_data_collection 'Blu-Ice (McPhillips, 2002)'
_computing_data_reduction 'XDS (Kabsch, 1993)'
_computing_molecular_graphics X-Seed
_computing_publication_material CifTAB
_computing_structure_refinement 'SHELXL-2016/6 (Sheldrick, 2016)'
_computing_structure_solution 'SHELXT 2014/5 (Sheldrick, 2014)'
_diffrn_ambient_temperature 100(2)
_diffrn_measured_fraction_theta_full 0.998
_diffrn_measured_fraction_theta_max 0.998
_diffrn_measurement_device_type 'ADSC Quantum 210r'
_diffrn_radiation_type Synchrotron
_diffrn_radiation_wavelength 0.7109
_diffrn_reflns_av_R_equivalents 0.1204
_diffrn_reflns_av_unetI/netI 0.0612
_diffrn_reflns_Laue_measured_fraction_full 0.998
_diffrn_reflns_Laue_measured_fraction_max 0.998
_diffrn_reflns_limit_h_max 14
_diffrn_reflns_limit_h_min -14
_diffrn_reflns_limit_k_max 18
_diffrn_reflns_limit_k_min -18
_diffrn_reflns_limit_l_max 17
_diffrn_reflns_limit_l_min -17
_diffrn_reflns_number 41884
_diffrn_reflns_point_group_measured_fraction_full 0.998
_diffrn_reflns_point_group_measured_fraction_max 0.998
_diffrn_reflns_theta_full 25.248
_diffrn_reflns_theta_max 25.498
_diffrn_reflns_theta_min 2.935
_diffrn_source 'Australian Synchrotron'
_exptl_absorpt_coefficient_mu 1.613
_exptl_absorpt_correction_T_max 0.901
_exptl_absorpt_correction_T_min 0.855
_exptl_absorpt_correction_type multi-scan
_exptl_absorpt_process_details XDS
_exptl_crystal_colour colourless
_exptl_crystal_density_diffrn 1.235
_exptl_crystal_description plate
_exptl_crystal_F_000 1008
_exptl_crystal_size_max 0.090
_exptl_crystal_size_mid 0.090
_exptl_crystal_size_min 0.060
_refine_diff_density_max 1.121
_refine_diff_density_min -1.216
_refine_diff_density_rms 0.089
_refine_ls_extinction_method none
_refine_ls_goodness_of_fit_ref 1.050
_refine_ls_hydrogen_treatment mixed
_refine_ls_matrix_type full
_refine_ls_number_parameters 292
_refine_ls_number_reflns 4781
_refine_ls_number_restraints 1
_refine_ls_restrained_S_all 1.050
_refine_ls_R_factor_all 0.0467
_refine_ls_R_factor_gt 0.0439
_refine_ls_shift/su_max 0.001
_refine_ls_shift/su_mean 0.000
_refine_ls_structure_factor_coef Fsqd
_refine_ls_weighting_details 'w=1/[\s^2^(Fo^2^)+(0.0362P)^2^+3.0044P] where P=(Fo^2^+2Fc^2^)/3'
_refine_ls_weighting_scheme calc
_refine_ls_wR_factor_gt 0.1004
_refine_ls_wR_factor_ref 0.1019
_reflns_Friedel_coverage 0.000
_reflns_number_gt 4452
_reflns_number_total 4781
_reflns_threshold_expression 'I > 2\s(I)'
_cod_data_source_file d1dt01393a2.cif
_cod_data_source_block Cj1481
_cod_depositor_comments 'Adding full bibliography for 7707372--7707383.cif.'
_cod_original_cell_volume 2572.8(10)
_cod_original_sg_symbol_H-M 'P 21/n'
_cod_database_code 7707381
_shelx_shelxl_version_number 2016/6
_shelx_space_group_comment
;
The symmetry employed for this shelxl refinement is uniquely defined
by the following loop, which should always be used as a source of
symmetry information in preference to the above space-group names.
They are only intended as comments.
;
_shelx_estimated_absorpt_t_min 0.868
_shelx_estimated_absorpt_t_max 0.909

loop_
_space_group_symop_operation_xyz
'x, y, z'
'-x+1/2, y+1/2, -z+1/2'
'-x, -y, -z'
'x-1/2, -y-1/2, z-1/2'

loop_
_atom_site_label
_atom_site_type_symbol
_atom_site_fract_x
_atom_site_fract_y
_atom_site_fract_z
_atom_site_U_iso_or_equiv
_atom_site_adp_type
_atom_site_occupancy
_atom_site_site_symmetry_order
_atom_site_calc_flag
_atom_site_refinement_flags_posn
_atom_site_refinement_flags_adp
_atom_site_refinement_flags_occupancy
_atom_site_disorder_assembly
_atom_site_disorder_group
Br1 Br 0.59162(2) 0.35685(2) 0.63068(2) 0.02088(10) Uani 1 1 d . . . . .
N1 N 0.34146(16) 0.33069(12) 0.37087(13) 0.0137(4) Uani 1 1 d . . . . .
C1 C 0.4471(2) 0.36401(14) 0.40115(16) 0.0148(5) Uani 1 1 d . . . . .
Be1 Be 0.5069(3) 0.4303(2) 0.5042(2) 0.0171(6) Uani 1 1 d D . . . .
H1 H 0.4280(19) 0.4987(14) 0.520(2) 0.029(8) Uiso 1 1 d D . . . .
N2 N 0.49531(17) 0.34158(12) 0.32925(13) 0.0151(4) Uani 1 1 d . . . . .
C2 C 0.3234(2) 0.28958(15) 0.28171(16) 0.0188(5) Uani 1 1 d . . . . .
H2 H 0.256204 0.261865 0.246077 0.023 Uiso 1 1 calc R U . . .
C3 C 0.4196(2) 0.29670(15) 0.25581(16) 0.0193(5) Uani 1 1 d . . . . .
H3 H 0.433449 0.275042 0.197942 0.023 Uiso 1 1 calc R U . . .
C4 C 0.26391(19) 0.32453(15) 0.43102(15) 0.0157(4) Uani 1 1 d . . . . .
C5 C 0.2645(2) 0.24605(16) 0.48303(17) 0.0211(5) Uani 1 1 d . . . . .
C6 C 0.1904(2) 0.24049(18) 0.54153(19) 0.0289(6) Uani 1 1 d . . . . .
H6 H 0.189396 0.188294 0.578753 0.035 Uiso 1 1 calc R U . . .
C7 C 0.1188(3) 0.3100(2) 0.5457(2) 0.0331(6) Uani 1 1 d . . . . .
H7 H 0.069034 0.305343 0.585770 0.040 Uiso 1 1 calc R U . . .
C8 C 0.1190(2) 0.38658(18) 0.49173(19) 0.0268(5) Uani 1 1 d . . . . .
H8 H 0.068638 0.433646 0.495051 0.032 Uiso 1 1 calc R U . . .
C9 C 0.1912(2) 0.39587(15) 0.43292(16) 0.0184(5) Uani 1 1 d . . . . .
C10 C 0.3386(2) 0.16708(17) 0.47636(19) 0.0256(6) Uani 1 1 d . . . . .
H10 H 0.389314 0.185389 0.435806 0.031 Uiso 1 1 calc R U . . .
C11 C 0.4123(3) 0.13907(18) 0.5748(2) 0.0334(7) Uani 1 1 d . . . . .
H11A H 0.455504 0.190558 0.606426 0.050 Uiso 1 1 calc R U . . .
H11B H 0.463777 0.091834 0.566518 0.050 Uiso 1 1 calc R U . . .
H11C H 0.364825 0.116841 0.614671 0.050 Uiso 1 1 calc R U . . .
C12 C 0.2680(3) 0.08827(19) 0.4263(2) 0.0360(7) Uani 1 1 d . . . . .
H12A H 0.217466 0.068836 0.464685 0.054 Uiso 1 1 calc R U . . .
H12B H 0.317517 0.038871 0.420019 0.054 Uiso 1 1 calc R U . . .
H12C H 0.223792 0.106683 0.362254 0.054 Uiso 1 1 calc R U . . .
C13 C 0.1880(2) 0.47768(15) 0.37025(17) 0.0199(5) Uani 1 1 d . . . . .
H13 H 0.265985 0.488573 0.365027 0.024 Uiso 1 1 calc R U . . .
C14 C 0.1494(3) 0.56184(17) 0.4119(2) 0.0325(6) Uani 1 1 d . . . . .
H14A H 0.069944 0.556113 0.410366 0.049 Uiso 1 1 calc R U . . .
H14B H 0.159590 0.613610 0.373469 0.049 Uiso 1 1 calc R U . . .
H14C H 0.193796 0.569859 0.478577 0.049 Uiso 1 1 calc R U . . .
C15 C 0.1142(2) 0.46048(18) 0.26872(18) 0.0299(6) Uani 1 1 d . . . . .
H15A H 0.140733 0.407068 0.242189 0.045 Uiso 1 1 calc R U . . .
H15B H 0.117959 0.511888 0.227620 0.045 Uiso 1 1 calc R U . . .
H15C H 0.036451 0.451450 0.271226 0.045 Uiso 1 1 calc R U . . .
C16 C 0.6132(2) 0.34810(15) 0.33351(16) 0.0162(5) Uani 1 1 d . . . . .
C17 C 0.6839(2) 0.27839(15) 0.37890(15) 0.0166(5) Uani 1 1 d . . . . .
C18 C 0.7947(2) 0.28037(16) 0.37432(17) 0.0217(5) Uani 1 1 d . . . . .
H18 H 0.844122 0.233919 0.403793 0.026 Uiso 1 1 calc R U . . .
C19 C 0.8344(2) 0.34873(17) 0.32763(19) 0.0257(6) Uani 1 1 d . . . . .
H19 H 0.909967 0.348137 0.323767 0.031 Uiso 1 1 calc R U . . .
C20 C 0.7640(2) 0.41785(17) 0.28663(18) 0.0239(5) Uani 1 1 d . . . . .
H20 H 0.792813 0.465284 0.256458 0.029 Uiso 1 1 calc R U . . .
C21 C 0.6519(2) 0.41990(16) 0.28834(16) 0.0191(5) Uani 1 1 d . . . . .
C22 C 0.6416(2) 0.20304(15) 0.43042(17) 0.0199(5) Uani 1 1 d . . . . .
H22 H 0.575260 0.225908 0.450640 0.024 Uiso 1 1 calc R U . . .
C23 C 0.7292(2) 0.17311(18) 0.52143(19) 0.0291(6) Uani 1 1 d . . . . .
H23A H 0.789415 0.140724 0.503297 0.044 Uiso 1 1 calc R U . . .
H23B H 0.693728 0.133933 0.559378 0.044 Uiso 1 1 calc R U . . .
H23C H 0.760385 0.225533 0.559877 0.044 Uiso 1 1 calc R U . . .
C24 C 0.6024(3) 0.12326(17) 0.3638(2) 0.0314(6) Uani 1 1 d . . . . .
H24A H 0.546249 0.143067 0.305895 0.047 Uiso 1 1 calc R U . . .
H24B H 0.569220 0.078288 0.397395 0.047 Uiso 1 1 calc R U . . .
H24C H 0.666563 0.097334 0.345402 0.047 Uiso 1 1 calc R U . . .
C25 C 0.5759(2) 0.49580(16) 0.24100(18) 0.0245(5) Uani 1 1 d . . . . .
H25 H 0.505738 0.493143 0.263097 0.029 Uiso 1 1 calc R U . . .
C26 C 0.5441(3) 0.4853(2) 0.1313(2) 0.0420(8) Uani 1 1 d . . . . .
H26A H 0.612237 0.484305 0.108655 0.063 Uiso 1 1 calc R U . . .
H26B H 0.496804 0.535591 0.101611 0.063 Uiso 1 1 calc R U . . .
H26C H 0.502778 0.429413 0.113444 0.063 Uiso 1 1 calc R U . . .
C27 C 0.6318(3) 0.58664(18) 0.2703(2) 0.0367(7) Uani 1 1 d . . . . .
H27A H 0.653398 0.591712 0.340632 0.055 Uiso 1 1 calc R U . . .
H27B H 0.579010 0.634418 0.242711 0.055 Uiso 1 1 calc R U . . .
H27C H 0.698702 0.591779 0.246158 0.055 Uiso 1 1 calc R U . . .

loop_
_atom_site_aniso_label
_atom_site_aniso_U_11
_atom_site_aniso_U_22
_atom_site_aniso_U_33
_atom_site_aniso_U_23
_atom_site_aniso_U_13
_atom_site_aniso_U_12
Br1 0.01866(17) 0.02438(15) 0.01785(14) 0.00173(8) 0.00169(10) 0.00340(8)
N1 0.0116(10) 0.0174(9) 0.0130(9) 0.0001(7) 0.0049(7) -0.0015(7)
C1 0.0101(12) 0.0189(11) 0.0157(10) 0.0022(8) 0.0041(9) 0.0017(8)
Be1 0.0160(16) 0.0204(14) 0.0150(13) -0.0007(10) 0.0042(11) 0.0002(11)
N2 0.0110(11) 0.0211(9) 0.0138(9) -0.0006(7) 0.0044(7) -0.0007(7)
C2 0.0154(13) 0.0225(11) 0.0172(11) -0.0029(8) 0.0021(9) -0.0026(9)
C3 0.0170(13) 0.0249(12) 0.0157(10) -0.0047(8) 0.0038(9) -0.0014(9)
C4 0.0094(12) 0.0213(11) 0.0172(10) 0.0007(8) 0.0051(8) -0.0022(8)
C5 0.0142(13) 0.0253(12) 0.0252(12) 0.0057(9) 0.0076(9) -0.0003(9)
C6 0.0253(16) 0.0316(14) 0.0352(14) 0.0133(11) 0.0172(11) 0.0023(11)
C7 0.0272(17) 0.0408(16) 0.0395(15) 0.0100(12) 0.0236(12) 0.0036(12)
C8 0.0219(15) 0.0287(13) 0.0335(13) 0.0039(11) 0.0140(11) 0.0059(10)
C9 0.0119(13) 0.0219(12) 0.0220(11) -0.0009(9) 0.0055(9) -0.0013(9)
C10 0.0227(15) 0.0224(12) 0.0352(14) 0.0097(10) 0.0139(11) 0.0033(10)
C11 0.0281(17) 0.0286(14) 0.0405(16) 0.0112(11) 0.0040(12) 0.0038(11)
C12 0.0408(19) 0.0291(14) 0.0384(15) 0.0002(11) 0.0112(13) 0.0016(12)
C13 0.0150(13) 0.0205(11) 0.0258(12) 0.0017(9) 0.0080(9) 0.0003(9)
C14 0.0350(18) 0.0233(13) 0.0443(16) 0.0006(11) 0.0197(13) 0.0049(11)
C15 0.0290(16) 0.0316(14) 0.0269(13) 0.0087(10) 0.0033(11) 0.0020(11)
C16 0.0127(13) 0.0217(11) 0.0152(10) -0.0039(8) 0.0056(9) -0.0011(8)
C17 0.0132(13) 0.0200(11) 0.0171(10) -0.0055(8) 0.0050(9) -0.0009(9)
C18 0.0159(14) 0.0244(12) 0.0255(12) -0.0019(9) 0.0065(9) 0.0030(9)
C19 0.0136(15) 0.0336(14) 0.0332(14) -0.0027(10) 0.0122(10) -0.0031(10)
C20 0.0207(15) 0.0259(12) 0.0288(12) 0.0022(10) 0.0130(10) -0.0038(10)
C21 0.0177(13) 0.0233(11) 0.0185(11) -0.0014(9) 0.0086(9) -0.0003(9)
C22 0.0174(13) 0.0194(11) 0.0237(12) -0.0009(9) 0.0069(9) 0.0003(9)
C23 0.0294(16) 0.0269(13) 0.0289(13) 0.0035(10) 0.0040(11) 0.0020(11)
C24 0.0360(17) 0.0215(12) 0.0354(15) -0.0046(11) 0.0071(12) -0.0068(11)
C25 0.0242(15) 0.0269(13) 0.0270(13) 0.0076(10) 0.0147(10) 0.0056(10)
C26 0.044(2) 0.0549(19) 0.0273(14) 0.0117(13) 0.0095(12) 0.0179(15)
C27 0.0348(18) 0.0270(14) 0.0583(19) 0.0086(13) 0.0300(14) 0.0031(12)

loop_
_atom_type_symbol
_atom_type_description
_atom_type_scat_dispersion_real
_atom_type_scat_dispersion_imag
_atom_type_scat_source
C C 0.0033 0.0016 'International Tables Vol C Tables 4.2.6.8 and 6.1.1.4'
Be Be 0.0005 0.0002 'International Tables Vol C Tables 4.2.6.8 and 6.1.1.4'
N N 0.0061 0.0033 'International Tables Vol C Tables 4.2.6.8 and 6.1.1.4'
Br Br -0.2901 2.4595 'International Tables Vol C Tables 4.2.6.8 and 6.1.1.4'
H H 0.0000 0.0000 'International Tables Vol C Tables 4.2.6.8 and 6.1.1.4'

loop_
_geom_angle_atom_site_label_1
_geom_angle_atom_site_label_2
_geom_angle_atom_site_label_3
_geom_angle
_geom_angle_site_symmetry_1
_geom_angle_site_symmetry_3
_geom_angle_publ_flag
C1 N1 C2 111.55(18) . . ?
C1 N1 C4 124.13(18) . . ?
C2 N1 C4 123.47(19) . . ?
N1 C1 N2 103.90(19) . . ?
N1 C1 Be1 128.9(2) . . ?
N2 C1 Be1 127.0(2) . . ?
C1 Be1 Br1 115.09(16) . . ?
C1 Be1 H1 111.8(11) . . ?
Br1 Be1 H1 114.9(11) . . ?
C1 N2 C3 110.9(2) . . ?
C1 N2 C16 125.92(19) . . ?
C3 N2 C16 122.38(19) . . ?
C3 C2 N1 106.4(2) . . ?
C3 C2 H2 126.8 . . ?
N1 C2 H2 126.8 . . ?
C2 C3 N2 107.3(2) . . ?
C2 C3 H3 126.4 . . ?
N2 C3 H3 126.4 . . ?
C5 C4 C9 123.1(2) . . ?
C5 C4 N1 117.5(2) . . ?
C9 C4 N1 119.32(19) . . ?
C4 C5 C6 117.5(2) . . ?
C4 C5 C10 122.9(2) . . ?
C6 C5 C10 119.6(2) . . ?
C7 C6 C5 120.6(2) . . ?
C7 C6 H6 119.7 . . ?
C5 C6 H6 119.7 . . ?
C6 C7 C8 120.5(2) . . ?
C6 C7 H7 119.8 . . ?
C8 C7 H7 119.8 . . ?
C7 C8 C9 121.3(2) . . ?
C7 C8 H8 119.3 . . ?
C9 C8 H8 119.3 . . ?
C8 C9 C4 117.0(2) . . ?
C8 C9 C13 121.5(2) . . ?
C4 C9 C13 121.5(2) . . ?
C5 C10 C11 112.3(2) . . ?
C5 C10 C12 110.6(2) . . ?
C11 C10 C12 110.6(2) . . ?
C5 C10 H10 107.7 . . ?
C11 C10 H10 107.7 . . ?
C12 C10 H10 107.7 . . ?
C10 C11 H11A 109.5 . . ?
C10 C11 H11B 109.5 . . ?
H11A C11 H11B 109.5 . . ?
C10 C11 H11C 109.5 . . ?
H11A C11 H11C 109.5 . . ?
H11B C11 H11C 109.5 . . ?
C10 C12 H12A 109.5 . . ?
C10 C12 H12B 109.5 . . ?
H12A C12 H12B 109.5 . . ?
C10 C12 H12C 109.5 . . ?
H12A C12 H12C 109.5 . . ?
H12B C12 H12C 109.5 . . ?
C9 C13 C14 113.4(2) . . ?
C9 C13 C15 110.4(2) . . ?
C14 C13 C15 110.2(2) . . ?
C9 C13 H13 107.5 . . ?
C14 C13 H13 107.5 . . ?
C15 C13 H13 107.5 . . ?
C13 C14 H14A 109.5 . . ?
C13 C14 H14B 109.5 . . ?
H14A C14 H14B 109.5 . . ?
C13 C14 H14C 109.5 . . ?
H14A C14 H14C 109.5 . . ?
H14B C14 H14C 109.5 . . ?
C13 C15 H15A 109.5 . . ?
C13 C15 H15B 109.5 . . ?
H15A C15 H15B 109.5 . . ?
C13 C15 H15C 109.5 . . ?
H15A C15 H15C 109.5 . . ?
H15B C15 H15C 109.5 . . ?
C21 C16 C17 122.6(2) . . ?
C21 C16 N2 119.6(2) . . ?
C17 C16 N2 117.7(2) . . ?
C18 C17 C16 117.5(2) . . ?
C18 C17 C22 120.6(2) . . ?
C16 C17 C22 121.8(2) . . ?
C19 C18 C17 121.3(2) . . ?
C19 C18 H18 119.4 . . ?
C17 C18 H18 119.4 . . ?
C20 C19 C18 119.9(3) . . ?
C20 C19 H19 120.1 . . ?
C18 C19 H19 120.1 . . ?
C19 C20 C21 121.8(2) . . ?
C19 C20 H20 119.1 . . ?
C21 C20 H20 119.1 . . ?
C20 C21 C16 116.9(2) . . ?
C20 C21 C25 120.7(2) . . ?
C16 C21 C25 122.4(2) . . ?
C17 C22 C24 111.6(2) . . ?
C17 C22 C23 112.3(2) . . ?
C24 C22 C23 110.1(2) . . ?
C17 C22 H22 107.5 . . ?
C24 C22 H22 107.5 . . ?
C23 C22 H22 107.5 . . ?
C22 C23 H23A 109.5 . . ?
C22 C23 H23B 109.5 . . ?
H23A C23 H23B 109.5 . . ?
C22 C23 H23C 109.5 . . ?
H23A C23 H23C 109.5 . . ?
H23B C23 H23C 109.5 . . ?
C22 C24 H24A 109.5 . . ?
C22 C24 H24B 109.5 . . ?
H24A C24 H24B 109.5 . . ?
C22 C24 H24C 109.5 . . ?
H24A C24 H24C 109.5 . . ?
H24B C24 H24C 109.5 . . ?
C21 C25 C26 110.3(2) . . ?
C21 C25 C27 111.2(2) . . ?
C26 C25 C27 110.4(2) . . ?
C21 C25 H25 108.3 . . ?
C26 C25 H25 108.3 . . ?
C27 C25 H25 108.3 . . ?
C25 C26 H26A 109.5 . . ?
C25 C26 H26B 109.5 . . ?
H26A C26 H26B 109.5 . . ?
C25 C26 H26C 109.5 . . ?
H26A C26 H26C 109.5 . . ?
H26B C26 H26C 109.5 . . ?
C25 C27 H27A 109.5 . . ?
C25 C27 H27B 109.5 . . ?
H27A C27 H27B 109.5 . . ?
C25 C27 H27C 109.5 . . ?
H27A C27 H27C 109.5 . . ?
H27B C27 H27C 109.5 . . ?

loop_
_geom_bond_atom_site_label_1
_geom_bond_atom_site_label_2
_geom_bond_distance
_geom_bond_site_symmetry_2
_geom_bond_publ_flag
Br1 Be1 2.150(3) . ?
N1 C1 1.359(3) . ?
N1 C2 1.388(3) . ?
N1 C4 1.453(3) . ?
C1 N2 1.364(3) . ?
C1 Be1 1.776(4) . ?
Be1 H1 1.474(8) . ?
N2 C3 1.388(3) . ?
N2 C16 1.446(3) . ?
C2 C3 1.340(4) . ?
C2 H2 0.9500 . ?
C3 H3 0.9500 . ?
C4 C5 1.393(3) . ?
C4 C9 1.402(3) . ?
C5 C6 1.400(4) . ?
C5 C10 1.515(3) . ?
C6 C7 1.378(4) . ?
C6 H6 0.9500 . ?
C7 C8 1.386(4) . ?
C7 H7 0.9500 . ?
C8 C9 1.389(3) . ?
C8 H8 0.9500 . ?
C9 C13 1.517(3) . ?
C10 C11 1.528(4) . ?
C10 C12 1.532(4) . ?
C10 H10 1.0000 . ?
C11 H11A 0.9800 . ?
C11 H11B 0.9800 . ?
C11 H11C 0.9800 . ?
C12 H12A 0.9800 . ?
C12 H12B 0.9800 . ?
C12 H12C 0.9800 . ?
C13 C14 1.526(3) . ?
C13 C15 1.528(3) . ?
C13 H13 1.0000 . ?
C14 H14A 0.9800 . ?
C14 H14B 0.9800 . ?
C14 H14C 0.9800 . ?
C15 H15A 0.9800 . ?
C15 H15B 0.9800 . ?
C15 H15C 0.9800 . ?
C16 C21 1.404(3) . ?
C16 C17 1.408(3) . ?
C17 C18 1.388(4) . ?
C17 C22 1.517(3) . ?
C18 C19 1.384(4) . ?
C18 H18 0.9500 . ?
C19 C20 1.382(4) . ?
C19 H19 0.9500 . ?
C20 C21 1.392(4) . ?
C20 H20 0.9500 . ?
C21 C25 1.518(3) . ?
C22 C24 1.530(3) . ?
C22 C23 1.531(3) . ?
C22 H22 1.0000 . ?
C23 H23A 0.9800 . ?
C23 H23B 0.9800 . ?
C23 H23C 0.9800 . ?
C24 H24A 0.9800 . ?
C24 H24B 0.9800 . ?
C24 H24C 0.9800 . ?
C25 C26 1.532(4) . ?
C25 C27 1.535(4) . ?
C25 H25 1.0000 . ?
C26 H26A 0.9800 . ?
C26 H26B 0.9800 . ?
C26 H26C 0.9800 . ?
C27 H27A 0.9800 . ?
C27 H27B 0.9800 . ?
C27 H27C 0.9800 . ?
